data_7034194
loop_
_publ_author_name
'Li, Zhongshu'
'Chen, Xiaodan'
'Bergeler, Maike'
'Reiher, Markus'
'Su, Cheng-Yong'
'Gr\"utzmacher, Hansj\"org'

_publ_section_title
;
 A stable phosphanyl phosphaketene and its reactivity.
;
_journal_issue 14
_journal_name_full 'Dalton transactions (Cambridge, England : 2003)'
_journal_page_first 6431
_journal_page_last 6438
_journal_paper_doi 10.1039/c4dt04012k
_journal_volume 44
_journal_year 2015
_chemical_formula_moiety 'C33 H46 N2 O P2'
_chemical_formula_sum 'C33 H46 N2 O P2'
_chemical_formula_weight 548.66
_space_group_crystal_system monoclinic
_space_group_IT_number 14
_space_group_name_Hall '-P 2yn'
_space_group_name_H-M_alt 'P 1 21/n 1'
_symmetry_space_group_name_Hall '-P 2yn'
_symmetry_space_group_name_H-M 'P 1 21/n 1'
_atom_sites_solution_hydrogens geom
_atom_sites_solution_primary direct
_audit_creation_date 2015-01-29
_audit_creation_method
;
Olex2 1.2
(compiled 2015.01.26 svn.r3150 for OlexSys, GUI svn.r4998)
;
_audit_update_record
;
2015-02-07 deposited with the CCDC.
2015-02-25 downloaded from the CCDC.
;
_cell_angle_alpha 90
_cell_angle_beta 93.823(3)
_cell_angle_gamma 90
_cell_formula_units_Z 4
_cell_length_a 11.3904(5)
_cell_length_b 20.3999(9)
_cell_length_c 13.5469(6)
_cell_measurement_reflns_used 8864
_cell_measurement_temperature 101(2)
_cell_measurement_theta_max 43.007
_cell_measurement_theta_min 3.923
_cell_volume 3140.8(2)
_computing_cell_refinement 'SAINT v8.34A (Bruker, 2013)'
_computing_data_collection 'SMART (Bruker AXS, 2013)'
_computing_data_reduction 'SAINT v8.34A (Bruker, 2013)'
_computing_molecular_graphics 'Olex2 (Dolomanov et al., 2009)'
_computing_publication_material 'Olex2 (Dolomanov et al., 2009)'
_computing_structure_refinement 'ShelXL (Sheldrick, 2008)'
_computing_structure_solution 'ShelXS (Sheldrick, 2008)'
_diffrn_ambient_temperature 100.8
_diffrn_measured_fraction_theta_full 0.873
_diffrn_measured_fraction_theta_max 0.954
_diffrn_measurement_device_type 'Bruker APEX-II CCD'
_diffrn_measurement_method '\f and \w scans'
_diffrn_radiation_type CuK\a
_diffrn_radiation_wavelength 1.54178
_diffrn_reflns_av_R_equivalents 0.1555
_diffrn_reflns_av_unetI/netI 0.0835
_diffrn_reflns_Laue_measured_fraction_full 0.873
_diffrn_reflns_Laue_measured_fraction_max 0.954
_diffrn_reflns_limit_h_max 13
_diffrn_reflns_limit_h_min -12
_diffrn_reflns_limit_k_max 22
_diffrn_reflns_limit_k_min -22
_diffrn_reflns_limit_l_max 15
_diffrn_reflns_limit_l_min -15
_diffrn_reflns_number 18429
_diffrn_reflns_point_group_measured_fraction_full 0.873
_diffrn_reflns_point_group_measured_fraction_max 0.954
_diffrn_reflns_theta_full 67.679
_diffrn_reflns_theta_max 63.937
_diffrn_reflns_theta_min 3.923
_diffrn_standards_number 0
_exptl_absorpt_coefficient_mu 1.453
_exptl_absorpt_correction_type none
_exptl_crystal_colour 'clear light yellow'
_exptl_crystal_colour_lustre clear
_exptl_crystal_colour_modifier light
_exptl_crystal_colour_primary yellow
_exptl_crystal_density_diffrn 1.160
_exptl_crystal_description block
_exptl_crystal_F_000 1184
_exptl_crystal_size_max 0.19
_exptl_crystal_size_mid 0.18
_exptl_crystal_size_min 0.15
_refine_diff_density_max 0.359
_refine_diff_density_min -0.498
_refine_diff_density_rms 0.068
_refine_ls_extinction_method none
_refine_ls_goodness_of_fit_ref 1.070
_refine_ls_hydrogen_treatment constr
_refine_ls_matrix_type full
_refine_ls_number_parameters 352
_refine_ls_number_reflns 4958
_refine_ls_number_restraints 0
_refine_ls_restrained_S_all 1.070
_refine_ls_R_factor_all 0.1000
_refine_ls_R_factor_gt 0.0774
_refine_ls_shift/su_max 0.000
_refine_ls_shift/su_mean 0.000
_refine_ls_structure_factor_coef Fsqd
_refine_ls_weighting_details 'w=1/[\s^2^(Fo^2^)+(0.0513P)^2^+7.8983P] where P=(Fo^2^+2Fc^2^)/3'
_refine_ls_weighting_scheme calc
_refine_ls_wR_factor_gt 0.1799
_refine_ls_wR_factor_ref 0.1971
_reflns_Friedel_coverage 0.000
_reflns_number_gt 3984
_reflns_number_total 4958
_reflns_threshold_expression 'I > 2\s(I)'
_cod_data_source_file c4dt04012k2.cif
_cod_data_source_block cu_ppco_ene1_0m
_cod_depositor_comments 'Adding full bibliography for 7034191--7034195.cif.'
_cod_database_code 7034194
_shelxl_version_number 2014-3
_shelx_space_group_comment
;
The symmetry employed for this shelxl refinement is uniquely defined
by the following loop, which should always be used as a source of
symmetry information in preference to the above space-group names.
They are only intended as comments.
;
_olex2_refinement_description
;
1. Fixed Uiso
 At 1.2 times of:
  All C(H) groups, All C(H,H) groups, All N(H) groups
 At 1.5 times of:
  All C(H,H,H) groups
2. Others
 Sof(O1A)=1-FVAR(1)
 Sof(O1)=FVAR(1)
 Sof(C1A)=Sof(H1A)=Sof(N2A)=Sof(H2A)=1-FVAR(2)
 Sof(N2)=Sof(H2)=Sof(C1)=Sof(H1)=FVAR(2)
 Sof(C31A)=Sof(H31A)=Sof(C32A)=Sof(H32D)=Sof(H32E)=Sof(H32F)=Sof(C33A)=
 Sof(H33D)=Sof(H33E)=Sof(H33F)=1-FVAR(3)
 Sof(C32)=Sof(H32A)=Sof(H32B)=Sof(H32C)=Sof(C31)=Sof(H31)=Sof(C33)=Sof(H33A)=
 Sof(H33B)=Sof(H33C)=FVAR(3)
 Sof(C28A)=Sof(H28A)=Sof(C30A)=Sof(H30D)=Sof(H30E)=Sof(H30F)=Sof(C29A)=
 Sof(H29D)=Sof(H29E)=Sof(H29F)=1-FVAR(4)
 Sof(C28)=Sof(H28)=Sof(C29)=Sof(H29A)=Sof(H29B)=Sof(H29C)=Sof(C30)=Sof(H30A)=
 Sof(H30B)=Sof(H30C)=FVAR(4)
3.a Ternary CH refined with riding coordinates:
 C19(H19), C16(H16), C28(H28), C31(H31), C31A(H31A), C28A(H28A)
3.b Secondary CH2 refined with riding coordinates:
 C4(H4A,H4B), C9(H9A,H9B)
3.c Aromatic/amide H refined with riding coordinates:
 C14(H14), C13(H13), C12(H12), C26(H26), C24(H24), C25(H25), N2(H2), C1(H1),
 C1A(H1A), N2A(H2A)
3.d Idealised Me refined as rotating group:
 C6(H6A,H6B,H6C), C21(H21A,H21B,H21C), C17(H17A,H17B,H17C), C18(H18A,H18B,
 H18C), C20(H20A,H20B,H20C), C8(H8A,H8B,H8C), C29(H29A,H29B,H29C), C30(H30A,
 H30B,H30C), C32(H32A,H32B,H32C), C33(H33A,H33B,H33C), C32A(H32D,H32E,H32F),
 C33A(H33D,H33E,H33F), C30A(H30D,H30E,H30F), C29A(H29D,H29E,H29F)
;
_olex2_submission_special_instructions 'No special instructions were received'

loop_
_space_group_symop_operation_xyz
'x, y, z'
'-x+1/2, y+1/2, -z+1/2'
'-x, -y, -z'
'x-1/2, -y-1/2, z-1/2'

loop_
_atom_site_label
_atom_site_type_symbol
_atom_site_fract_x
_atom_site_fract_y
_atom_site_fract_z
_atom_site_U_iso_or_equiv
_atom_site_adp_type
_atom_site_occupancy
_atom_site_site_symmetry_order
_atom_site_calc_flag
_atom_site_refinement_flags_posn
_atom_site_refinement_flags_occupancy
_atom_site_disorder_assembly
_atom_site_disorder_group
P1 P 0.67204(9) 0.07604(5) 0.75490(8) 0.0288(3) Uani 1 1 d . . . .
P2 P 0.76302(13) 0.06281(5) 0.90259(8) 0.0444(4) Uani 1 1 d . . . .
N1 N 0.7649(3) 0.13748(15) 0.7233(2) 0.0272(7) Uani 1 1 d . . . .
C10 C 0.7197(3) 0.19442(19) 0.6700(3) 0.0286(9) Uani 1 1 d . . . .
C5 C 0.8548(3) -0.01550(17) 0.7112(3) 0.0283(9) Uani 1 1 d . . . .
C2 C 0.8780(3) 0.14275(18) 0.7725(3) 0.0325(10) Uani 1 1 d . . . .
C11 C 0.7008(3) 0.25240(19) 0.7220(3) 0.0300(9) Uani 1 1 d . . . .
C4 C 0.7257(3) -0.00104(18) 0.6974(3) 0.0291(9) Uani 1 1 d . . . .
H4A H 0.6825 -0.0384 0.7243 0.035 Uiso 1 1 calc R . . .
H4B H 0.7039 0.0009 0.6254 0.035 Uiso 1 1 calc R . . .
C14 C 0.6641(4) 0.2477(2) 0.5163(3) 0.0354(10) Uani 1 1 d . . . .
H14 H 0.6485 0.2458 0.4466 0.043 Uiso 1 1 calc R . . .
C13 C 0.6491(4) 0.3060(2) 0.5647(3) 0.0345(10) Uani 1 1 d . . . .
H13 H 0.6267 0.3445 0.5286 0.041 Uiso 1 1 calc R . . .
C12 C 0.6669(4) 0.30808(19) 0.6663(3) 0.0342(10) Uani 1 1 d . . . .
H12 H 0.6558 0.3484 0.6996 0.041 Uiso 1 1 calc R . . .
C19 C 0.7197(4) 0.1286(2) 0.5094(3) 0.0326(9) Uani 1 1 d . . . .
H19 H 0.7607 0.0967 0.5560 0.039 Uiso 1 1 calc R . . .
C16 C 0.7116(4) 0.25795(19) 0.8340(3) 0.0315(9) Uani 1 1 d . . . .
H16 H 0.7275 0.2132 0.8618 0.038 Uiso 1 1 calc R . . .
C7 C 0.9034(4) -0.02646(19) 0.8017(3) 0.0325(9) Uani 1 1 d . . . .
C15 C 0.7016(4) 0.19141(19) 0.5667(3) 0.0313(9) Uani 1 1 d . . . .
C9 C 0.8298(4) -0.0201(2) 0.8904(3) 0.0403(11) Uani 1 1 d . . . .
H9A H 0.8798 -0.0298 0.9512 0.048 Uiso 1 1 calc R . . .
H9B H 0.7661 -0.0531 0.8849 0.048 Uiso 1 1 calc R . . .
C6 C 0.9227(4) -0.0140(2) 0.6193(3) 0.0456(12) Uani 1 1 d . . . .
H6A H 0.8845 -0.0428 0.5689 0.068 Uiso 1 1 calc GR . . .
H6B H 1.0034 -0.0291 0.6355 0.068 Uiso 1 1 calc GR . . .
H6C H 0.9244 0.0309 0.5937 0.068 Uiso 1 1 calc GR . . .
C21 C 0.6006(4) 0.0986(2) 0.4748(3) 0.0400(10) Uani 1 1 d . . . .
H21A H 0.5538 0.0916 0.5321 0.060 Uiso 1 1 calc GR . . .
H21B H 0.6132 0.0566 0.4422 0.060 Uiso 1 1 calc GR . . .
H21C H 0.5585 0.1285 0.4282 0.060 Uiso 1 1 calc GR . . .
C17 C 0.5974(4) 0.2831(2) 0.8741(4) 0.0473(12) Uani 1 1 d . . . .
H17A H 0.5834 0.3284 0.8522 0.071 Uiso 1 1 calc GR . . .
H17B H 0.6041 0.2816 0.9466 0.071 Uiso 1 1 calc GR . . .
H17C H 0.5315 0.2555 0.8492 0.071 Uiso 1 1 calc GR . . .
C27 C 1.2487(5) 0.1804(3) 0.6932(4) 0.0574(15) Uani 1 1 d . . . .
C18 C 0.8143(4) 0.3025(2) 0.8695(3) 0.0470(12) Uani 1 1 d . . . .
H18A H 0.8884 0.2836 0.8499 0.071 Uiso 1 1 calc GR . . .
H18B H 0.8170 0.3064 0.9417 0.071 Uiso 1 1 calc GR . . .
H18C H 0.8033 0.3460 0.8396 0.071 Uiso 1 1 calc GR . . .
C23 C 1.1477(4) 0.2848(2) 0.6577(3) 0.0455(12) Uani 1 1 d . . . .
C20 C 0.7970(4) 0.1384(2) 0.4233(3) 0.0470(12) Uani 1 1 d . . . .
H20A H 0.7580 0.1685 0.3751 0.071 Uiso 1 1 calc GR . . .
H20B H 0.8098 0.0961 0.3914 0.071 Uiso 1 1 calc GR . . .
H20C H 0.8728 0.1569 0.4477 0.071 Uiso 1 1 calc GR . . .
C8 C 1.0321(4) -0.0416(2) 0.8255(4) 0.0472(12) Uani 1 1 d . . . .
H8A H 1.0675 -0.0566 0.7655 0.071 Uiso 1 1 calc GR . . .
H8B H 1.0395 -0.0761 0.8759 0.071 Uiso 1 1 calc GR . . .
H8C H 1.0727 -0.0020 0.8506 0.071 Uiso 1 1 calc GR . . .
C26 C 1.3479(5) 0.2077(3) 0.6585(4) 0.0615(15) Uani 1 1 d . . . .
H26 H 1.4183 0.1827 0.6603 0.074 Uiso 1 1 calc R . . .
C22 C 1.1517(5) 0.2208(3) 0.6949(4) 0.0625(17) Uani 1 1 d . . . .
C3 C 0.8942(4) 0.1095(2) 0.8642(4) 0.0453(12) Uani 1 1 d . . . .
C28 C 1.0480(7) 0.3266(4) 0.6646(6) 0.036(2) Uiso 0.714(19) 1 d . P A 1
H28 H 0.9980 0.3084 0.7161 0.043 Uiso 0.714(19) 1 calc R P A 1
C24 C 1.2489(4) 0.3082(3) 0.6197(4) 0.0550(14) Uani 1 1 d . . . .
H24 H 1.2501 0.3510 0.5921 0.066 Uiso 1 1 calc R . . .
C29 C 0.9745(6) 0.3281(4) 0.5649(7) 0.040(2) Uiso 0.714(19) 1 d . P A 1
H29A H 1.0216 0.3470 0.5141 0.060 Uiso 0.714(19) 1 calc GR P A 1
H29B H 0.9040 0.3549 0.5714 0.060 Uiso 0.714(19) 1 calc GR P A 1
H29C H 0.9512 0.2833 0.5460 0.060 Uiso 0.714(19) 1 calc GR P A 1
C30 C 1.0819(8) 0.3961(4) 0.6933(6) 0.048(2) Uiso 0.714(19) 1 d . P A 1
H30A H 1.1371 0.3954 0.7519 0.072 Uiso 0.714(19) 1 calc GR P A 1
H30B H 1.0113 0.4207 0.7081 0.072 Uiso 0.714(19) 1 calc GR P A 1
H30C H 1.1192 0.4172 0.6385 0.072 Uiso 0.714(19) 1 calc GR P A 1
C25 C 1.3484(5) 0.2695(3) 0.6219(5) 0.0741(19) Uani 1 1 d . . . .
H25 H 1.4184 0.2865 0.5973 0.089 Uiso 1 1 calc R . . .
O1 O 0.9993(5) 0.1108(2) 0.9037(4) 0.0321(17) Uiso 0.652(14) 1 d . P B 1
N2 N 1.0686(4) 0.1921(2) 0.7573(4) 0.0271(18) Uiso 0.631(11) 1 d . P C 1
H2 H 1.0883 0.1836 0.8199 0.033 Uiso 0.631(11) 1 calc R P C 1
C1 C 0.9596(6) 0.1785(3) 0.7179(5) 0.0210(16) Uiso 0.631(11) 1 d . P C 1
H1 H 0.9368 0.1929 0.6528 0.025 Uiso 0.631(11) 1 calc R P C 1
C32 C 1.3203(7) 0.1065(4) 0.8424(6) 0.045(2) Uiso 0.637(12) 1 d . P D 1
H32A H 1.4028 0.1196 0.8404 0.068 Uiso 0.637(12) 1 calc GR P D 1
H32B H 1.3161 0.0619 0.8689 0.068 Uiso 0.637(12) 1 calc GR P D 1
H32C H 1.2799 0.1367 0.8849 0.068 Uiso 0.637(12) 1 calc GR P D 1
C31 C 1.2613(7) 0.1083(4) 0.7384(7) 0.040(2) Uiso 0.637(12) 1 d . P D 1
H31 H 1.1789 0.0930 0.7453 0.048 Uiso 0.637(12) 1 calc R P D 1
C33 C 1.3149(8) 0.0586(4) 0.6708(7) 0.056(3) Uiso 0.637(12) 1 d . P D 1
H33A H 1.2818 0.0650 0.6028 0.084 Uiso 0.637(12) 1 calc GR P D 1
H33B H 1.2969 0.0142 0.6928 0.084 Uiso 0.637(12) 1 calc GR P D 1
H33C H 1.4003 0.0647 0.6732 0.084 Uiso 0.637(12) 1 calc GR P D 1
O1A O 0.9613(8) 0.1006(4) 0.9441(8) 0.032(3) Uiso 0.348(14) 1 d . P B 2
C1A C 0.9800(10) 0.1700(6) 0.7697(10) 0.031(3) Uiso 0.369(11) 1 d . P C 2
H1A H 1.0364 0.1671 0.8244 0.037 Uiso 0.369(11) 1 calc R P C 2
N2A N 1.0045(8) 0.2027(5) 0.6867(7) 0.030(3) Uiso 0.369(11) 1 d . P C 2
H2A H 0.9538 0.2129 0.6373 0.036 Uiso 0.369(11) 1 calc R P C 2
C31A C 1.2106(14) 0.1137(7) 0.7012(11) 0.044(4) Uiso 0.363(12) 1 d . P D 2
H31A H 1.1230 0.1097 0.6994 0.053 Uiso 0.363(12) 1 calc R P D 2
C32A C 1.2702(13) 0.0954(7) 0.8028(12) 0.045(4) Uiso 0.363(12) 1 d . P D 2
H32D H 1.3531 0.1085 0.8056 0.068 Uiso 0.363(12) 1 calc GR P D 2
H32E H 1.2649 0.0479 0.8126 0.068 Uiso 0.363(12) 1 calc GR P D 2
H32F H 1.2304 0.1180 0.8550 0.068 Uiso 0.363(12) 1 calc GR P D 2
C33A C 1.2632(15) 0.0751(8) 0.6192(12) 0.059(5) Uiso 0.363(12) 1 d . P D 2
H33D H 1.2319 0.0917 0.5549 0.089 Uiso 0.363(12) 1 calc GR P D 2
H33E H 1.2427 0.0286 0.6252 0.089 Uiso 0.363(12) 1 calc GR P D 2
H33F H 1.3490 0.0799 0.6246 0.089 Uiso 0.363(12) 1 calc GR P D 2
C28A C 1.0177(16) 0.3398(8) 0.6303(15) 0.029(5) Uiso 0.286(19) 1 d . P A 2
H28A H 0.9542 0.3231 0.6712 0.035 Uiso 0.286(19) 1 calc R P A 2
C30A C 1.043(2) 0.4118(10) 0.6651(16) 0.049(6) Uiso 0.286(19) 1 d . P A 2
H30D H 1.0802 0.4115 0.7324 0.073 Uiso 0.286(19) 1 calc GR P A 2
H30E H 0.9687 0.4362 0.6643 0.073 Uiso 0.286(19) 1 calc GR P A 2
H30F H 1.0956 0.4329 0.6204 0.073 Uiso 0.286(19) 1 calc GR P A 2
C29A C 0.9672(16) 0.3380(10) 0.5236(18) 0.044(5) Uiso 0.286(19) 1 d . P A 2
H29D H 1.0271 0.3527 0.4798 0.066 Uiso 0.286(19) 1 calc GR P A 2
H29E H 0.8987 0.3671 0.5160 0.066 Uiso 0.286(19) 1 calc GR P A 2
H29F H 0.9432 0.2931 0.5061 0.066 Uiso 0.286(19) 1 calc GR P A 2

loop_
_atom_site_aniso_label
_atom_site_aniso_U_11
_atom_site_aniso_U_22
_atom_site_aniso_U_33
_atom_site_aniso_U_23
_atom_site_aniso_U_13
_atom_site_aniso_U_12
P1 0.0290(5) 0.0189(5) 0.0388(6) 0.0019(4) 0.0045(4) -0.0015(4)
P2 0.0844(9) 0.0229(6) 0.0260(6) 0.0021(4) 0.0057(6) 0.0127(6)
N1 0.0321(18) 0.0165(16) 0.0332(18) 0.0013(13) 0.0028(14) -0.0010(13)
C10 0.033(2) 0.022(2) 0.031(2) 0.0055(16) 0.0043(17) 0.0020(16)
C5 0.040(2) 0.0132(19) 0.032(2) -0.0015(16) 0.0040(18) 0.0037(16)
C2 0.027(2) 0.0145(19) 0.055(3) -0.0070(18) -0.0030(19) -0.0001(15)
C11 0.037(2) 0.019(2) 0.035(2) 0.0045(17) 0.0070(18) -0.0005(16)
C4 0.036(2) 0.0164(19) 0.035(2) 0.0005(16) -0.0021(18) -0.0056(16)
C14 0.042(2) 0.032(2) 0.033(2) 0.0068(18) 0.0041(19) -0.0008(19)
C13 0.040(2) 0.023(2) 0.041(3) 0.0069(18) 0.0016(19) 0.0025(17)
C12 0.044(2) 0.018(2) 0.041(3) 0.0017(17) 0.007(2) 0.0015(17)
C19 0.039(2) 0.027(2) 0.032(2) -0.0014(17) 0.0045(18) 0.0052(17)
C16 0.046(2) 0.019(2) 0.031(2) 0.0048(16) 0.0125(18) 0.0030(17)
C7 0.042(2) 0.018(2) 0.036(2) 0.0004(17) -0.0031(19) 0.0015(17)
C15 0.038(2) 0.024(2) 0.032(2) 0.0021(17) -0.0001(18) 0.0005(17)
C9 0.070(3) 0.022(2) 0.028(2) 0.0062(17) 0.000(2) 0.007(2)
C6 0.058(3) 0.032(3) 0.048(3) 0.004(2) 0.019(2) 0.011(2)
C21 0.046(3) 0.038(3) 0.036(2) -0.008(2) 0.002(2) -0.001(2)
C17 0.059(3) 0.040(3) 0.045(3) 0.002(2) 0.020(2) 0.010(2)
C27 0.092(4) 0.041(3) 0.041(3) -0.021(2) 0.025(3) -0.024(3)
C18 0.062(3) 0.046(3) 0.033(3) -0.006(2) 0.009(2) -0.009(2)
C23 0.050(3) 0.051(3) 0.036(3) -0.018(2) 0.016(2) -0.024(2)
C20 0.056(3) 0.041(3) 0.046(3) -0.003(2) 0.016(2) 0.002(2)
C8 0.046(3) 0.029(2) 0.064(3) 0.001(2) -0.016(2) 0.004(2)
C26 0.059(3) 0.062(4) 0.060(3) 0.007(3) -0.023(3) -0.020(3)
C22 0.089(4) 0.037(3) 0.068(4) -0.028(3) 0.048(3) -0.038(3)
C3 0.052(3) 0.021(2) 0.059(3) -0.017(2) -0.027(2) 0.0087(19)
C24 0.045(3) 0.067(4) 0.053(3) 0.018(3) 0.001(2) -0.022(3)
C25 0.033(3) 0.087(5) 0.101(5) 0.032(4) -0.009(3) -0.026(3)

loop_
_atom_type_symbol
_atom_type_description
_atom_type_scat_dispersion_real
_atom_type_scat_dispersion_imag
_atom_type_scat_source
C C 0.0181 0.0091 'International Tables Vol C Tables 4.2.6.8 and 6.1.1.4'
H H 0.0000 0.0000 'International Tables Vol C Tables 4.2.6.8 and 6.1.1.4'
N N 0.0311 0.0180 'International Tables Vol C Tables 4.2.6.8 and 6.1.1.4'
O O 0.0492 0.0322 'International Tables Vol C Tables 4.2.6.8 and 6.1.1.4'
P P 0.2955 0.4335 'International Tables Vol C Tables 4.2.6.8 and 6.1.1.4'

loop_
_geom_angle_atom_site_label_1
_geom_angle_atom_site_label_2
_geom_angle_atom_site_label_3
_geom_angle
N1 P1 P2 93.19(12)
N1 P1 C4 106.62(17)
C4 P1 P2 97.35(13)
C9 P2 P1 101.53(14)
C9 P2 C3 95.7(2)
C3 P2 P1 91.23(15)
C10 N1 P1 120.5(3)
C2 N1 P1 119.7(3)
C2 N1 C10 117.2(3)
C11 C10 N1 119.3(3)
C11 C10 C15 121.4(4)
C15 C10 N1 119.2(3)
C4 C5 C6 116.5(4)
C7 C5 C4 119.5(4)
C7 C5 C6 124.0(4)
N1 C2 C3 116.0(4)
N1 C2 C1 113.5(4)
C3 C2 C1 130.4(4)
C1A C2 N1 144.2(7)
C1A C2 C3 99.6(7)
C10 C11 C12 117.3(4)
C10 C11 C16 124.1(3)
C12 C11 C16 118.6(4)
C5 C4 P1 117.2(3)
C13 C14 C15 121.6(4)
C14 C13 C12 119.2(4)
C13 C12 C11 122.0(4)
C15 C19 C21 110.2(3)
C15 C19 C20 112.8(4)
C20 C19 C21 111.3(4)
C11 C16 C17 111.4(4)
C11 C16 C18 111.5(3)
C17 C16 C18 109.7(4)
C5 C7 C9 119.9(4)
C5 C7 C8 124.7(4)
C8 C7 C9 115.3(4)
C10 C15 C19 122.1(3)
C14 C15 C10 118.4(4)
C14 C15 C19 119.5(4)
C7 C9 P2 113.5(3)
C26 C27 C22 116.2(5)
C26 C27 C31 116.8(6)
C26 C27 C31A 132.2(8)
C22 C27 C31 126.6(5)
C22 C27 C31A 108.6(8)
C22 C23 C28 122.7(5)
C22 C23 C28A 129.5(6)
C24 C23 C22 116.8(5)
C24 C23 C28 120.3(5)
C24 C23 C28A 112.7(6)
C25 C26 C27 121.8(6)
C27 C22 C23 124.0(4)
C27 C22 N2 109.0(5)
C27 C22 N2A 130.6(5)
C23 C22 N2 125.9(5)
C23 C22 N2A 99.8(6)
C2 C3 P2 115.2(3)
O1 C3 P2 129.4(4)
O1 C3 C2 114.9(5)
O1A C3 P2 97.7(6)
O1A C3 C2 146.6(7)
C23 C28 C29 110.0(5)
C23 C28 C30 112.7(6)
C30 C28 C29 108.7(6)
C23 C24 C25 119.9(5)
C26 C25 C24 121.1(5)
C1 N2 C22 118.5(6)
N2 C1 C2 121.0(6)
C32 C31 C27 113.7(6)
C32 C31 C33 111.8(7)
C33 C31 C27 114.3(6)
C2 C1A N2A 118.3(11)
C1A N2A C22 108.0(8)
C27 C31A C32A 100.4(11)
C27 C31A C33A 107.5(11)
C33A C31A C32A 110.9(12)
C30A C28A C23 112.1(12)
C29A C28A C23 114.7(11)
C29A C28A C30A 111.1(14)

loop_
_geom_bond_atom_site_label_1
_geom_bond_atom_site_label_2
_geom_bond_distance
P1 P2 2.2075(16)
P1 N1 1.713(3)
P1 C4 1.875(4)
P2 C9 1.865(4)
P2 C3 1.875(5)
N1 C10 1.444(5)
N1 C2 1.414(5)
C10 C11 1.400(6)
C10 C15 1.402(6)
C5 C4 1.500(5)
C5 C7 1.331(6)
C5 C6 1.509(6)
C2 C3 1.416(6)
C2 C1 1.427(8)
C2 C1A 1.290(12)
C11 C12 1.404(6)
C11 C16 1.518(6)
C14 C13 1.375(6)
C14 C15 1.389(6)
C13 C12 1.378(6)
C19 C15 1.519(6)
C19 C21 1.533(6)
C19 C20 1.521(6)
C16 C17 1.533(6)
C16 C18 1.534(6)
C7 C9 1.516(6)
C7 C8 1.512(6)
C27 C26 1.371(7)
C27 C22 1.380(8)
C27 C31 1.595(10)
C27 C31A 1.434(14)
C23 C22 1.398(8)
C23 C28 1.429(9)
C23 C24 1.379(6)
C23 C28A 1.88(2)
C26 C25 1.355(8)
C22 N2 1.436(7)
C22 N2A 1.714(11)
C3 O1 1.279(6)
C3 O1A 1.295(9)
C28 C29 1.541(10)
C28 C30 1.513(10)
C24 C25 1.380(8)
N2 C1 1.346(9)
C32 C31 1.520(11)
C31 C33 1.521(11)
C1A N2A 1.352(18)
C31A C32A 1.540(19)
C31A C33A 1.52(2)
C28A C30A 1.56(2)
C28A C29A 1.52(2)
